data_1531271
loop_
_publ_author_name
'Cascales, C.'
'Gutierrez-Puebla, E.'
'Ruiz-Valero, C.'
'Monge, M.A.'

_publ_section_title
;
 A novel microporous Ge-material containing nine-rings
;
_journal_name_full 'International Journal of Inorganic Materials'
_journal_page_first 181
_journal_page_last 186
_journal_volume 1
_journal_year 1999
_chemical_formula_sum 'Ge7 H8 N2 O15'
_chemical_name_systematic '(N H4)2 (Ge7 O15)'
_space_group_IT_number 15
_symmetry_space_group_name_Hall '-C 2yc'
_symmetry_space_group_name_H-M 'C 1 2/c 1'
_cell_angle_alpha 90
_cell_angle_beta 103.575
_cell_angle_gamma 90
_cell_formula_units_Z 4
_cell_length_a 13.056
_cell_length_b 7.2941
_cell_length_c 15.162
_cell_volume 1403.566
_citation_journal_id_ASTM IJIMCR
_cod_data_source_file Cascales_IJIMCR_1999_1697.cif
_cod_data_source_block H8Ge7N2O15
_cod_original_formula_sum 'H8 Ge7 N2 O15'
_cod_database_code 1531271

loop_
_symmetry_equiv_pos_as_xyz
x,y,z
-x,y,-z+1/2
-x,-y,-z
x,-y,z-1/2
x+1/2,y+1/2,z
-x+1/2,y+1/2,-z+1/2
-x+1/2,-y+1/2,-z
x+1/2,-y+1/2,z-1/2

loop_
_atom_site_label
_atom_site_type_symbol
_atom_site_fract_x
_atom_site_fract_y
_atom_site_fract_z
_atom_site_occupancy
_atom_site_U_iso_or_equiv
O5 O-2 0.2674 0.007 0.9687 1 0.0
O3 O-2 0.5 0.7807 0.75 1 0.0
O6 O-2 0.3735 0.0767 0.6673 1 0.0
O7 O-2 0.161 0.2081 0.6161 1 0.0
Ge4 Ge+4 0.75 0.75 0.5 1 0.0
O1 O-2 0.4441 0.0262 0.8828 1 0.0
N1 N-3 0.5431 0.3729 0.9257 1 0.0
O8 O-2 0.606 0.7386 0.932 1 0.0
Ge3 Ge+4 0.3159 -0.0509 0.8765 1 0.0
O2 O-2 0.2257 -0.0092 0.7737 1 0.0
Ge1 Ge+4 0.2407 0.0247 0.6632 1 0.0
O4 O-2 0.1989 0.8303 0.6004 1 0.0
Ge2 Ge+4 0.5445 0.8964 0.8533 1 0.0
